data_4023191
loop_
_publ_author_name
'Zhiqing Yan'
'Troy McCracken'
'Shijing Xia'
'Veselin Maslak'
'Judith Gallucci'
'Christopher M. Hadad'
'Jovica D. Badji\<c'

_publ_section_title
;
 Supramolecular Catalysis at Work: Diastereoselective Synthesis of
 a Molecular Bowl with Dynamic Inner Space
;
_journal_name_full 'Journal of Organic Chemistry'
_journal_page_first 355
_journal_page_last 363
_journal_paper_doi 10.1021/jo701538g
_journal_volume 73
_journal_year 2008
_chemical_compound_source 'synthesis as described'
_chemical_formula_moiety 'C39 H24 N6, 3(H2 O)'
_chemical_formula_sum 'C39 H30 N6 O3'
_chemical_formula_weight 630.69
_chemical_name_common 'Badjic 1579'
_chemical_name_systematic
;
 ?
;
_space_group_IT_number 57
_symmetry_cell_setting orthorhombic
_symmetry_Int_Tables_number 57
_symmetry_space_group_name_Hall '-P 2c 2b'
_symmetry_space_group_name_H-M 'P b c m'
_atom_sites_solution_hydrogens geom
_atom_sites_solution_primary direct
_atom_sites_solution_secondary difmap
_audit_conform_dict_location ftp://ftp.iucr.org/pub/cif_core.dic
_audit_conform_dict_name cif_core.dic
_audit_conform_dict_version 2.3
_audit_creation_date 2007-06-21T13:45:39-00:00
_audit_creation_method 'WinGX routine CIF_UPDATE'
_cell_angle_alpha 90
_cell_angle_beta 90
_cell_angle_gamma 90
_cell_formula_units_Z 8
_cell_length_a 17.6837(2)
_cell_length_b 20.8217(2)
_cell_length_c 19.9034(2)
_cell_measurement_reflns_used 9094
_cell_measurement_temperature 150(2)
_cell_measurement_theta_max 27.485
_cell_measurement_theta_min 2.037
_cell_measurement_wavelength 0.71073
_cell_volume 7328.53(13)
_computing_cell_refinement 'HKL Scalepack (Otwinowski & Minor 1997)'
_computing_data_collection 'Collect (Nonius BV, 1997-2000)'
_computing_data_reduction 'HKL Denzo and Scalepack (Otwinowski & Minor 1997)'
_computing_molecular_graphics 'Ortep-3 for Windows (Farrugia, 1997)'
_computing_publication_material 'WinGX publication routines (Farrugia, 1999)'
_computing_structure_refinement 'SHELXL-97 (Sheldrick, 1997)'
_computing_structure_solution 'SHELXS-86 (Sheldrick, 1986)'
_diffrn_ambient_temperature 150(2)
_diffrn_detector 'CCD plate'
_diffrn_detector_area_resol_mean 9
_diffrn_measured_fraction_theta_full 0.999
_diffrn_measured_fraction_theta_max 0.999
_diffrn_measurement_device '95mm CCD camera on \k-goniostat'
_diffrn_measurement_device_type 'Nonius KappaCCD'
_diffrn_measurement_method 'phi and omega scans'
_diffrn_orient_matrix_type 'by Nonius Collect from scalepack cell'
_diffrn_orient_matrix_UB_11 -0.90698E-2
_diffrn_orient_matrix_UB_12 0.54378E-1
_diffrn_orient_matrix_UB_13 -0.125933E-1
_diffrn_orient_matrix_UB_21 0.372299E-1
_diffrn_orient_matrix_UB_22 -0.1595E-2
_diffrn_orient_matrix_UB_23 -0.337004E-1
_diffrn_orient_matrix_UB_31 -0.313167E-1
_diffrn_orient_matrix_UB_32 -0.13092E-1
_diffrn_orient_matrix_UB_33 -0.33977E-1
_diffrn_radiation_monochromator graphite
_diffrn_radiation_probe x-ray
_diffrn_radiation_type MoK\a
_diffrn_radiation_wavelength 0.71073
_diffrn_reflns_av_R_equivalents 0.054
_diffrn_reflns_limit_h_max 22
_diffrn_reflns_limit_h_min 0
_diffrn_reflns_limit_k_max 26
_diffrn_reflns_limit_k_min 0
_diffrn_reflns_limit_l_max 0
_diffrn_reflns_limit_l_min -25
_diffrn_reflns_number 73462
_diffrn_reflns_theta_full 27.48
_diffrn_reflns_theta_max 27.48
_diffrn_reflns_theta_min 2.05
_diffrn_source 'Enraf Nonius FR590'
_exptl_absorpt_coefficient_mu 0.074
_exptl_absorpt_correction_type none
_exptl_crystal_colour 'pale yellow'
_exptl_crystal_density_diffrn 1.143
_exptl_crystal_density_method 'not measured'
_exptl_crystal_description 'rectangular rod'
_exptl_crystal_F_000 2640
_exptl_crystal_size_max 0.35
_exptl_crystal_size_mid 0.19
_exptl_crystal_size_min 0.12
_platon_squeeze_details
;The solvents used for recrystallization were ethyl acetate
and hexane, but neither of these molecules were recognized
in the disordered regions of electron density.  SQUEEZE
was used to account for the disordered solvent.
;
_refine_diff_density_max 0.29
_refine_diff_density_min -0.274
_refine_diff_density_rms 0.055
_refine_ls_extinction_method none
_refine_ls_goodness_of_fit_ref 1.066
_refine_ls_hydrogen_treatment mixed
_refine_ls_matrix_type full
_refine_ls_number_parameters 460
_refine_ls_number_reflns 8642
_refine_ls_number_restraints 0
_refine_ls_restrained_S_all 1.066
_refine_ls_R_factor_all 0.0989
_refine_ls_R_factor_gt 0.0583
_refine_ls_shift/su_max 0.042
_refine_ls_shift/su_mean 0.004
_refine_ls_structure_factor_coef Fsqd
_refine_ls_weighting_details 'w=1/[\s^2^(Fo^2^)+(0.0952P)^2^+0.0000P] where P=(Fo^2^+2Fc^2^)/3'
_refine_ls_weighting_scheme calc
_refine_ls_wR_factor_gt 0.1599
_refine_ls_wR_factor_ref 0.175
_reflns_number_gt 5143
_reflns_number_total 8642
_reflns_threshold_expression >2sigma(I)
_cod_data_source_file jo701538g-File002.cif
_cod_data_source_block Badjic1579
_cod_database_code 4023191

loop_
_symmetry_equiv_pos_as_xyz
'x, y, z'
'-x, -y, z+1/2'
'x, -y+1/2, -z'
'-x, y+1/2, -z+1/2'
'-x, -y, -z'
'x, y, -z-1/2'
'-x, y-1/2, z'
'x, -y-1/2, z-1/2'

loop_
_atom_site_label
_atom_site_type_symbol
_atom_site_fract_x
_atom_site_fract_y
_atom_site_fract_z
_atom_site_U_iso_or_equiv
_atom_site_adp_type
_atom_site_occupancy
_atom_site_symmetry_multiplicity
_atom_site_calc_flag
_atom_site_refinement_flags
_atom_site_disorder_assembly
_atom_site_disorder_group
O1D O 0.33685(8) 0.58113(7) 0.46170(7) 0.0391(4) Uani 1 1 d . . .
H1D H 0.3011(15) 0.6139(12) 0.4530(12) 0.074(8) Uiso 1 1 d . . .
H2D H 0.3496(13) 0.5633(10) 0.4186(13) 0.064(7) Uiso 1 1 d . . .
O2D O 0.25427(9) 0.49631(6) 0.54887(9) 0.0568(5) Uani 1 1 d . . .
H3D H 0.2883(18) 0.5244(14) 0.5178(17) 0.118(11) Uiso 1 1 d . . .
H4D H 0.2114(16) 0.4801(12) 0.5143(15) 0.091(9) Uiso 1 1 d . . .
O3D O 0.17110(8) 0.41652(7) 0.45824(7) 0.0371(3) Uani 1 1 d . . .
H5D H 0.1550(13) 0.4319(10) 0.4157(13) 0.062(7) Uiso 1 1 d . . .
H6D H 0.2006(16) 0.3848(12) 0.4521(13) 0.077(9) Uiso 1 1 d . . .
C1A C 0.41376(9) 0.28495(7) 0.41214(9) 0.0273(4) Uani 1 1 d . . .
C2A C 0.49151(10) 0.29965(9) 0.41631(11) 0.0409(5) Uani 1 1 d . . .
H2A H 0.5271 0.275 0.3915 0.049 Uiso 1 1 calc R . .
C3A C 0.51610(11) 0.34934(10) 0.45609(11) 0.0446(5) Uani 1 1 d . . .
H3A H 0.5687 0.3582 0.4595 0.053 Uiso 1 1 calc R . .
C4A C 0.46420(11) 0.38694(9) 0.49155(10) 0.0383(5) Uani 1 1 d . . .
H4A H 0.4819 0.4212 0.5189 0.046 Uiso 1 1 calc R . .
C5A C 0.38796(10) 0.37499(8) 0.48734(9) 0.0305(4) Uani 1 1 d . . .
H5A H 0.3531 0.4014 0.511 0.037 Uiso 1 1 calc R . .
C6A C 0.36176(9) 0.32367(7) 0.44802(8) 0.0244(4) Uani 1 1 d . . .
C7A C 0.26588(9) 0.26177(7) 0.40880(8) 0.0221(4) Uani 1 1 d . . .
C8A C 0.18839(9) 0.23403(7) 0.39475(8) 0.0226(4) Uani 1 1 d . . .
H8A H 0.147 0.2459 0.4267 0.027 Uiso 1 1 calc R . .
C9A C 0.17393(9) 0.24678(7) 0.32009(8) 0.0212(4) Uani 1 1 d . . .
C10A C 0.22706(9) 0.20805(7) 0.28425(8) 0.0216(4) Uani 1 1 d . . .
C11A C 0.27346(9) 0.17173(7) 0.33683(8) 0.0247(4) Uani 1 1 d . . .
H11A H 0.3012 0.1326 0.3213 0.03 Uiso 1 1 calc R . .
C12A C 0.31947(9) 0.22297(7) 0.37278(8) 0.0227(4) Uani 1 1 d . . .
C13A C 0.21034(10) 0.16167(7) 0.39096(8) 0.0262(4) Uani 1 1 d . . .
H13A H 0.1684 0.1342 0.3748 0.031 Uiso 1 1 calc R . .
H13B H 0.2304 0.1449 0.434 0.031 Uiso 1 1 calc R . .
C14A C 0.12348(9) 0.28445(7) 0.28573(8) 0.0210(4) Uani 1 1 d . . .
C15A C 0.06145(9) 0.33088(7) 0.30777(8) 0.0226(4) Uani 1 1 d . . .
H15A H 0.0425 0.3268 0.3549 0.027 Uiso 1 1 calc R . .
C16A C 0.00318(13) 0.31971(11) 0.25 0.0257(5) Uani 1 2 d S . .
H16A H -0.0179 0.2757 0.25 0.031 Uiso 1 2 calc SR . .
H16B H -0.0382 0.3518 0.25 0.031 Uiso 1 2 calc SR . .
C17A C 0.09088(9) 0.39606(7) 0.28635(8) 0.0206(4) Uani 1 1 d . . .
C18A C 0.14091(9) 0.49625(7) 0.28574(8) 0.0240(4) Uani 1 1 d . . .
C19A C 0.16803(10) 0.55043(7) 0.32006(9) 0.0299(4) Uani 1 1 d . . .
H19A H 0.1688 0.5508 0.3678 0.036 Uiso 1 1 calc R . .
C20A C 0.19332(10) 0.60281(8) 0.28506(9) 0.0337(5) Uani 1 1 d . . .
H20A H 0.211 0.6395 0.3087 0.04 Uiso 1 1 calc R . .
N1A N 0.39151(8) 0.23319(6) 0.37280(7) 0.0273(3) Uani 1 1 d . . .
N2A N 0.28403(8) 0.31191(6) 0.44462(7) 0.0237(3) Uani 1 1 d . . .
N3A N 0.11545(8) 0.44373(6) 0.32258(7) 0.0245(3) Uani 1 1 d . . .
C1B C 0.14001(10) 0.66649(8) 0.45311(8) 0.0257(4) Uani 1 1 d . . .
C2B C 0.11686(10) 0.61515(8) 0.49448(9) 0.0320(4) Uani 1 1 d . . .
H2B H 0.1533 0.59 0.5177 0.038 Uiso 1 1 calc R . .
C3B C 0.04098(11) 0.60185(9) 0.50092(10) 0.0412(5) Uani 1 1 d . . .
H3B H 0.0252 0.5678 0.5294 0.049 Uiso 1 1 calc R . .
C4B C -0.01320(11) 0.63780(10) 0.46620(11) 0.0465(5) Uani 1 1 d . . .
H4B H -0.0653 0.6277 0.471 0.056 Uiso 1 1 calc R . .
C5B C 0.00830(10) 0.68741(10) 0.42530(10) 0.0409(5) Uani 1 1 d . . .
H5B H -0.0289 0.7111 0.4014 0.049 Uiso 1 1 calc R . .
C6B C 0.08546(10) 0.70345(8) 0.41853(9) 0.0286(4) Uani 1 1 d . . .
C7B C 0.17647(10) 0.76677(7) 0.37512(8) 0.0238(4) Uani 1 1 d . . .
C8B C 0.21978(9) 0.81867(7) 0.33709(8) 0.0248(4) Uani 1 1 d . . .
H8B H 0.1902 0.8567 0.3213 0.03 Uiso 1 1 calc R . .
C9B C 0.26682(9) 0.78291(7) 0.28443(8) 0.0219(4) Uani 1 1 d . . .
C10B C 0.32143(9) 0.74577(7) 0.32013(8) 0.0208(4) Uani 1 1 d . . .
C11B C 0.30855(9) 0.75896(7) 0.39459(8) 0.0231(4) Uani 1 1 d . . .
H11B H 0.3512 0.7488 0.4258 0.028 Uiso 1 1 calc R . .
C12B C 0.23227(9) 0.72995(7) 0.41087(8) 0.0215(4) Uani 1 1 d . . .
C13B C 0.28367(10) 0.83131(7) 0.38947(8) 0.0263(4) Uani 1 1 d . . .
H13C H 0.2642 0.8485 0.4325 0.032 Uiso 1 1 calc R . .
H13D H 0.3242 0.8594 0.3718 0.032 Uiso 1 1 calc R . .
C14B C 0.37247(9) 0.70858(7) 0.28593(8) 0.0214(4) Uani 1 1 d . . .
C15B C 0.43450(9) 0.66188(7) 0.30772(8) 0.0231(4) Uani 1 1 d . . .
H15B H 0.4537 0.6658 0.3548 0.028 Uiso 1 1 calc R . .
C16B C 0.49233(13) 0.67303(11) 0.25 0.0250(5) Uani 1 2 d S . .
H16C H 0.5337 0.641 0.25 0.03 Uiso 1 2 calc SR . .
H16D H 0.5134 0.7171 0.25 0.03 Uiso 1 2 calc SR . .
C17B C 0.40425(9) 0.59675(7) 0.28625(8) 0.0221(4) Uani 1 1 d . . .
C18B C 0.35438(9) 0.49691(7) 0.28567(8) 0.0247(4) Uani 1 1 d . . .
C19B C 0.32845(10) 0.44224(8) 0.32025(9) 0.0327(4) Uani 1 1 d . . .
H19B H 0.3281 0.4418 0.368 0.039 Uiso 1 1 calc R . .
C20B C 0.30357(11) 0.38945(8) 0.28510(9) 0.0362(5) Uani 1 1 d . . .
H20B H 0.2862 0.3527 0.3088 0.043 Uiso 1 1 calc R . .
N1B N 0.21684(8) 0.68005(6) 0.44762(6) 0.0235(3) Uani 1 1 d . . .
N2B N 0.10465(8) 0.75494(6) 0.37701(7) 0.0281(3) Uani 1 1 d . . .
N3B N 0.37957(8) 0.54945(6) 0.32251(7) 0.0238(3) Uani 1 1 d . . .

loop_
_atom_site_aniso_label
_atom_site_aniso_U_11
_atom_site_aniso_U_22
_atom_site_aniso_U_33
_atom_site_aniso_U_23
_atom_site_aniso_U_13
_atom_site_aniso_U_12
O1D 0.0416(9) 0.0490(8) 0.0266(8) -0.0037(6) -0.0017(6) 0.0058(7)
O2D 0.0614(12) 0.0555(10) 0.0536(11) 0.0024(7) -0.0043(9) -0.0083(9)
O3D 0.0394(8) 0.0472(9) 0.0249(8) 0.0016(6) 0.0002(6) 0.0073(7)
C1A 0.0235(9) 0.0289(9) 0.0294(10) 0.0000(7) -0.0014(8) 0.0017(7)
C2A 0.0237(11) 0.0469(11) 0.0522(14) -0.0114(10) 0.0012(10) 0.0030(9)
C3A 0.0221(10) 0.0542(12) 0.0574(14) -0.0092(10) -0.0011(10) -0.0041(9)
C4A 0.0352(11) 0.0393(10) 0.0405(12) -0.0075(9) -0.0040(10) -0.0090(9)
C5A 0.0313(11) 0.0325(9) 0.0275(10) -0.0007(7) 0.0006(8) -0.0009(8)
C6A 0.0210(9) 0.0295(8) 0.0226(9) 0.0052(7) -0.0008(7) -0.0012(7)
C7A 0.0229(9) 0.0259(8) 0.0176(9) 0.0052(7) -0.0005(7) -0.0002(7)
C8A 0.0232(9) 0.0261(8) 0.0185(9) 0.0012(7) 0.0006(7) -0.0034(7)
C9A 0.0217(9) 0.0234(8) 0.0186(9) -0.0001(6) 0.0003(7) -0.0042(7)
C10A 0.0234(9) 0.0192(8) 0.0221(9) 0.0011(6) -0.0018(7) -0.0016(7)
C11A 0.0297(10) 0.0238(8) 0.0206(9) 0.0020(7) -0.0017(8) 0.0021(7)
C12A 0.0264(9) 0.0240(8) 0.0178(9) 0.0041(7) 0.0007(7) 0.0033(7)
C13A 0.0322(10) 0.0255(8) 0.0208(9) 0.0044(7) -0.0023(8) -0.0035(7)
C14A 0.0196(9) 0.0227(8) 0.0206(9) 0.0016(6) 0.0025(7) -0.0036(7)
C15A 0.0229(9) 0.0239(8) 0.0210(9) 0.0015(7) 0.0008(7) -0.0007(7)
C16A 0.0243(13) 0.0273(12) 0.0254(13) 0 0 -0.0017(10)
C17A 0.0194(9) 0.0234(8) 0.0189(8) 0.0000(6) 0.0005(7) 0.0016(7)
C18A 0.0263(10) 0.0238(8) 0.0219(9) -0.0003(6) -0.0008(7) 0.0018(7)
C19A 0.0347(11) 0.0276(9) 0.0275(10) -0.0053(7) -0.0025(8) 0.0005(8)
C20A 0.0379(11) 0.0244(9) 0.0388(11) -0.0027(7) -0.0025(9) -0.0030(8)
N1A 0.0242(8) 0.0308(8) 0.0268(8) -0.0002(6) -0.0011(7) 0.0030(6)
N2A 0.0244(8) 0.0279(7) 0.0187(8) 0.0019(6) 0.0000(6) -0.0019(6)
N3A 0.0273(8) 0.0235(7) 0.0228(8) -0.0005(6) 0.0007(6) 0.0006(6)
C1B 0.0241(9) 0.0317(9) 0.0211(9) -0.0028(7) 0.0013(8) -0.0020(7)
C2B 0.0300(11) 0.0369(10) 0.0291(10) 0.0017(8) 0.0024(8) -0.0032(8)
C3B 0.0368(12) 0.0473(11) 0.0394(12) 0.0101(9) 0.0026(10) -0.0134(9)
C4B 0.0269(11) 0.0604(13) 0.0522(14) 0.0081(11) 0.0036(10) -0.0095(10)
C5B 0.0219(10) 0.0570(12) 0.0437(12) 0.0062(10) 0.0017(9) -0.0002(9)
C6B 0.0262(10) 0.0332(9) 0.0266(10) -0.0018(7) 0.0032(8) 0.0000(8)
C7B 0.0269(10) 0.0260(8) 0.0186(9) -0.0045(7) 0.0020(7) 0.0009(7)
C8B 0.0284(10) 0.0249(8) 0.0211(9) -0.0011(7) 0.0023(8) 0.0039(7)
C9B 0.0230(9) 0.0222(8) 0.0205(9) 0.0003(6) -0.0002(7) -0.0018(7)
C10B 0.0230(9) 0.0228(8) 0.0167(9) 0.0003(6) -0.0004(7) -0.0047(7)
C11B 0.0227(9) 0.0312(9) 0.0154(9) -0.0021(7) -0.0017(7) -0.0010(7)
C12B 0.0228(9) 0.0261(8) 0.0154(9) -0.0050(7) -0.0006(7) -0.0011(7)
C13B 0.0297(10) 0.0290(9) 0.0203(9) -0.0039(7) 0.0015(8) -0.0035(7)
C14B 0.0200(9) 0.0229(8) 0.0212(9) 0.0007(6) -0.0027(7) -0.0058(7)
C15B 0.0224(9) 0.0252(8) 0.0217(9) -0.0002(7) -0.0043(7) 0.0001(7)
C16B 0.0205(13) 0.0294(12) 0.0250(13) 0 0 -0.0009(10)
C17B 0.0211(9) 0.0248(8) 0.0205(9) 0.0013(7) -0.0026(7) 0.0029(7)
C18B 0.0278(10) 0.0237(8) 0.0228(9) -0.0006(7) -0.0004(8) 0.0014(7)
C19B 0.0410(12) 0.0311(9) 0.0259(10) 0.0042(8) 0.0002(9) -0.0025(8)
C20B 0.0451(12) 0.0266(9) 0.0368(11) 0.0041(8) 0.0012(9) -0.0075(8)
N1B 0.0249(8) 0.0291(7) 0.0166(7) -0.0018(6) 0.0001(6) -0.0026(6)
N2B 0.0254(8) 0.0342(8) 0.0246(8) -0.0009(6) 0.0027(7) 0.0037(6)
N3B 0.0259(8) 0.0243(7) 0.0213(8) 0.0008(6) -0.0011(6) 0.0013(6)

loop_
_atom_type_symbol
_atom_type_description
_atom_type_scat_dispersion_real
_atom_type_scat_dispersion_imag
_atom_type_scat_source
C C 0.0033 0.0016 'International Tables Vol C Tables 4.2.6.8 and 6.1.1.4'
H H 0 0 'International Tables Vol C Tables 4.2.6.8 and 6.1.1.4'
N N 0.0061 0.0033 'International Tables Vol C Tables 4.2.6.8 and 6.1.1.4'
O O 0.0106 0.006 'International Tables Vol C Tables 4.2.6.8 and 6.1.1.4'

loop_
_geom_angle_atom_site_label_1
_geom_angle_atom_site_label_2
_geom_angle_atom_site_label_3
_geom_angle
_geom_angle_site_symmetry_1
_geom_angle_site_symmetry_3
_geom_angle_publ_flag
H1D O1D H2D 105.8(19) . . ?
H3D O2D H4D 102(3) . . ?
H5D O3D H6D 108(2) . . ?
N1A C1A C2A 118.52(15) . . ?
N1A C1A C6A 122.82(15) . . ?
C2A C1A C6A 118.65(15) . . ?
C3A C2A C1A 120.39(17) . . ?
C3A C2A H2A 119.8 . . ?
C1A C2A H2A 119.8 . . ?
C2A C3A C4A 120.35(18) . . ?
C2A C3A H3A 119.8 . . ?
C4A C3A H3A 119.8 . . ?
C5A C4A C3A 120.82(17) . . ?
C5A C4A H4A 119.6 . . ?
C3A C4A H4A 119.6 . . ?
C4A C5A C6A 119.74(17) . . ?
C4A C5A H5A 120.1 . . ?
C6A C5A H5A 120.1 . . ?
N2A C6A C5A 119.02(15) . . ?
N2A C6A C1A 120.95(14) . . ?
C5A C6A C1A 120.02(16) . . ?
N2A C7A C12A 124.09(15) . . ?
N2A C7A C8A 129.00(15) . . ?
C12A C7A C8A 106.88(13) . . ?
C7A C8A C9A 105.34(12) . . ?
C7A C8A C13A 98.77(13) . . ?
C9A C8A C13A 99.34(12) . . ?
C7A C8A H8A 116.8 . . ?
C9A C8A H8A 116.8 . . ?
C13A C8A H8A 116.8 . . ?
C14A C9A C10A 120.12(15) . . ?
C14A C9A C8A 133.80(15) . . ?
C10A C9A C8A 106.08(13) . . ?
C10A C10A C9A 119.95(9) 6_556 . ?
C10A C10A C11A 133.16(9) 6_556 . ?
C9A C10A C11A 106.86(13) . . ?
C12A C11A C10A 105.20(12) . . ?
C12A C11A C13A 98.71(13) . . ?
C10A C11A C13A 98.89(13) . . ?
C12A C11A H11A 117 . . ?
C10A C11A H11A 117 . . ?
C13A C11A H11A 117 . . ?
N1A C12A C7A 123.91(15) . . ?
N1A C12A C11A 130.04(15) . . ?
C7A C12A C11A 106.05(14) . . ?
C8A C13A C11A 94.67(12) . . ?
C8A C13A H13A 112.8 . . ?
C11A C13A H13A 112.8 . . ?
C8A C13A H13B 112.8 . . ?
C11A C13A H13B 112.8 . . ?
H13A C13A H13B 110.3 . . ?
C9A C14A C14A 119.93(9) . 6_556 ?
C9A C14A C15A 133.37(14) . . ?
C14A C14A C15A 106.70(8) 6_556 . ?
C17A C15A C14A 103.87(12) . . ?
C17A C15A C16A 98.80(13) . . ?
C14A C15A C16A 99.68(13) . . ?
C17A C15A H15A 117.2 . . ?
C14A C15A H15A 117.2 . . ?
C16A C15A H15A 117.2 . . ?
C15A C16A C15A 94.85(18) 6_556 . ?
C15A C16A H16A 112.8 6_556 . ?
C15A C16A H16A 112.8 . . ?
C15A C16A H16B 112.8 6_556 . ?
C15A C16A H16B 112.8 . . ?
H16A C16A H16B 110.2 . . ?
N3A C17A C17A 123.64(9) . 6_556 ?
N3A C17A C15A 129.94(14) . . ?
C17A C17A C15A 106.35(8) 6_556 . ?
N3A C18A C19A 119.07(15) . . ?
N3A C18A C18A 121.79(8) . 6_556 ?
C19A C18A C18A 119.13(10) . 6_556 ?
C20A C19A C18A 120.28(17) . . ?
C20A C19A H19A 119.9 . . ?
C18A C19A H19A 119.9 . . ?
C19A C20A C20A 120.58(11) . 6_556 ?
C19A C20A H20A 119.7 . . ?
C20A C20A H20A 119.7 6_556 . ?
C12A N1A C1A 114.03(14) . . ?
C7A N2A C6A 114.12(14) . . ?
C17A N3A C18A 114.55(14) . . ?
N1B C1B C2B 118.88(15) . . ?
N1B C1B C6B 121.17(15) . . ?
C2B C1B C6B 119.95(16) . . ?
C3B C2B C1B 119.34(17) . . ?
C3B C2B H2B 120.3 . . ?
C1B C2B H2B 120.3 . . ?
C2B C3B C4B 120.95(17) . . ?
C2B C3B H3B 119.5 . . ?
C4B C3B H3B 119.5 . . ?
C5B C4B C3B 120.49(18) . . ?
C5B C4B H4B 119.8 . . ?
C3B C4B H4B 119.8 . . ?
C4B C5B C6B 120.26(18) . . ?
C4B C5B H5B 119.9 . . ?
C6B C5B H5B 119.9 . . ?
N2B C6B C1B 122.75(16) . . ?
N2B C6B C5B 118.25(16) . . ?
C1B C6B C5B 118.99(16) . . ?
N2B C7B C12B 123.88(15) . . ?
N2B C7B C8B 129.94(15) . . ?
C12B C7B C8B 106.18(14) . . ?
C7B C8B C9B 105.54(12) . . ?
C7B C8B C13B 98.72(13) . . ?
C9B C8B C13B 98.40(13) . . ?
C7B C8B H8B 117 . . ?
C9B C8B H8B 117 . . ?
C13B C8B H8B 117 . . ?
C9B C9B C10B 119.87(9) 6_556 . ?
C9B C9B C8B 133.19(9) 6_556 . ?
C10B C9B C8B 106.88(13) . . ?
C14B C10B C9B 120.31(15) . . ?
C14B C10B C11B 133.10(15) . . ?
C9B C10B C11B 106.58(13) . . ?
C12B C11B C10B 105.64(13) . . ?
C12B C11B C13B 98.45(13) . . ?
C10B C11B C13B 98.71(12) . . ?
C12B C11B H11B 117 . . ?
C10B C11B H11B 117 . . ?
C13B C11B H11B 117 . . ?
N1B C12B C7B 124.11(15) . . ?
N1B C12B C11B 128.82(15) . . ?
C7B C12B C11B 107.03(13) . . ?
C8B C13B C11B 94.84(12) . . ?
C8B C13B H13C 112.8 . . ?
C11B C13B H13C 112.8 . . ?
C8B C13B H13D 112.8 . . ?
C11B C13B H13D 112.8 . . ?
H13C C13B H13D 110.2 . . ?
C10B C14B C14B 119.79(9) . 6_556 ?
C10B C14B C15B 133.72(14) . . ?
C14B C14B C15B 106.49(8) 6_556 . ?
C17B C15B C14B 103.62(12) . . ?
C17B C15B C16B 99.04(13) . . ?
C14B C15B C16B 99.62(13) . . ?
C17B C15B H15B 117.2 . . ?
C14B C15B H15B 117.2 . . ?
C16B C15B H15B 117.2 . . ?
C15B C16B C15B 95.22(18) . 6_556 ?
C15B C16B H16C 112.7 . . ?
C15B C16B H16C 112.7 6_556 . ?
C15B C16B H16D 112.7 . . ?
C15B C16B H16D 112.7 6_556 . ?
H16C C16B H16D 110.2 . . ?
N3B C17B C17B 123.82(9) . 6_556 ?
N3B C17B C15B 129.79(14) . . ?
C17B C17B C15B 106.34(8) 6_556 . ?
N3B C18B C19B 118.89(15) . . ?
N3B C18B C18B 121.83(9) . 6_556 ?
C19B C18B C18B 119.28(10) . 6_556 ?
C20B C19B C18B 120.14(17) . . ?
C20B C19B H19B 119.9 . . ?
C18B C19B H19B 119.9 . . ?
C19B C20B C20B 120.58(11) . 6_556 ?
C19B C20B H20B 119.7 . . ?
C20B C20B H20B 119.7 6_556 . ?
C12B N1B C1B 114.28(14) . . ?
C7B N2B C6B 113.70(14) . . ?
C17B N3B C18B 114.33(14) . . ?

loop_
_geom_bond_atom_site_label_1
_geom_bond_atom_site_label_2
_geom_bond_distance
_geom_bond_site_symmetry_2
_geom_bond_publ_flag
O1D H1D 0.95(3) . ?
O1D H2D 0.96(3) . ?
O2D H3D 1.04(3) . ?
O2D H4D 1.08(3) . ?
O3D H5D 0.95(3) . ?
O3D H6D 0.85(3) . ?
C1A N1A 1.389(2) . ?
C1A C2A 1.411(2) . ?
C1A C6A 1.416(2) . ?
C2A C3A 1.373(3) . ?
C2A H2A 0.95 . ?
C3A C4A 1.398(3) . ?
C3A H3A 0.95 . ?
C4A C5A 1.374(3) . ?
C4A H4A 0.95 . ?
C5A C6A 1.403(2) . ?
C5A H5A 0.95 . ?
C6A N2A 1.398(2) . ?
C7A N2A 1.304(2) . ?
C7A C12A 1.437(2) . ?
C7A C8A 1.513(2) . ?
C8A C9A 1.531(2) . ?
C8A C13A 1.558(2) . ?
C8A H8A 1 . ?
C9A C14A 1.371(2) . ?
C9A C10A 1.429(2) . ?
C10A C10A 1.363(3) 6_556 ?
C10A C11A 1.530(2) . ?
C11A C12A 1.521(2) . ?
C11A C13A 1.566(2) . ?
C11A H11A 1 . ?
C12A N1A 1.292(2) . ?
C13A H13A 0.99 . ?
C13A H13B 0.99 . ?
C14A C14A 1.422(3) 6_556 ?
C14A C15A 1.527(2) . ?
C15A C17A 1.515(2) . ?
C15A C16A 1.561(2) . ?
C15A H15A 1 . ?
C16A C15A 1.561(2) 6_556 ?
C16A H16A 0.99 . ?
C16A H16B 0.99 . ?
C17A N3A 1.3014(19) . ?
C17A C17A 1.447(3) 6_556 ?
C18A N3A 1.3916(19) . ?
C18A C19A 1.403(2) . ?
C18A C18A 1.423(3) 6_556 ?
C19A C20A 1.369(2) . ?
C19A H19A 0.95 . ?
C20A C20A 1.396(4) 6_556 ?
C20A H20A 0.95 . ?
C1B N1B 1.392(2) . ?
C1B C2B 1.410(2) . ?
C1B C6B 1.413(2) . ?
C2B C3B 1.376(3) . ?
C2B H2B 0.95 . ?
C3B C4B 1.399(3) . ?
C3B H3B 0.95 . ?
C4B C5B 1.369(3) . ?
C4B H4B 0.95 . ?
C5B C6B 1.411(2) . ?
C5B H5B 0.95 . ?
C6B N2B 1.395(2) . ?
C7B N2B 1.294(2) . ?
C7B C12B 1.438(2) . ?
C7B C8B 1.525(2) . ?
C8B C9B 1.531(2) . ?
C8B C13B 1.560(2) . ?
C8B H8B 1 . ?
C9B C9B 1.371(3) 6_556 ?
C9B C10B 1.427(2) . ?
C10B C14B 1.370(2) . ?
C10B C11B 1.524(2) . ?
C11B C12B 1.513(2) . ?
C11B C13B 1.573(2) . ?
C11B H11B 1 . ?
C12B N1B 1.2996(19) . ?
C13B H13C 0.99 . ?
C13B H13D 0.99 . ?
C14B C14B 1.430(3) 6_556 ?
C14B C15B 1.529(2) . ?
C15B C17B 1.519(2) . ?
C15B C16B 1.556(2) . ?
C15B H15B 1 . ?
C16B C15B 1.556(2) 6_556 ?
C16B H16C 0.99 . ?
C16B H16D 0.99 . ?
C17B N3B 1.2966(19) . ?
C17B C17B 1.443(3) 6_556 ?
C18B N3B 1.3902(19) . ?
C18B C19B 1.407(2) . ?
C18B C18B 1.420(3) 6_556 ?
C19B C20B 1.375(2) . ?
C19B H19B 0.95 . ?
C20B C20B 1.397(4) 6_556 ?
C20B H20B 0.95 . ?

loop_
_geom_hbond_atom_site_label_D
_geom_hbond_atom_site_label_H
_geom_hbond_atom_site_label_A
_geom_hbond_distance_DH
_geom_hbond_distance_HA
_geom_hbond_distance_DA
_geom_hbond_angle_DHA
_geom_hbond_site_symmetry_A
O1D H1D N1B 0.95(3) 2.03(3) 2.971(2) 171(2) .
O1D H2D N3B 0.96(3) 2.01(3) 2.9463(19) 165.5(18) .
O2D H3D O1D 1.04(3) 1.84(3) 2.874(2) 172(3) .
O2D H4D O3D 1.08(3) 1.87(3) 2.860(2) 150(2) .
O3D H5D N3A 0.95(3) 2.00(3) 2.929(2) 167.3(18) .
O3D H6D N2A 0.85(3) 2.12(3) 2.967(2) 173(2) .

loop_
_geom_torsion_atom_site_label_1
_geom_torsion_atom_site_label_2
_geom_torsion_atom_site_label_3
_geom_torsion_atom_site_label_4
_geom_torsion
_geom_torsion_site_symmetry_1
_geom_torsion_site_symmetry_2
_geom_torsion_site_symmetry_3
_geom_torsion_site_symmetry_4
_geom_torsion_publ_flag
N1A C1A C2A C3A -178.23(18) . . . . ?
C6A C1A C2A C3A 2.0(3) . . . . ?
C1A C2A C3A C4A -1.6(3) . . . . ?
C2A C3A C4A C5A 0.0(3) . . . . ?
C3A C4A C5A C6A 1.2(3) . . . . ?
C4A C5A C6A N2A 179.58(15) . . . . ?
C4A C5A C6A C1A -0.8(3) . . . . ?
N1A C1A C6A N2A -1.0(2) . . . . ?
C2A C1A C6A N2A 178.83(15) . . . . ?
N1A C1A C6A C5A 179.47(15) . . . . ?
C2A C1A C6A C5A -0.7(3) . . . . ?
N2A C7A C8A C9A 110.83(18) . . . . ?
C12A C7A C8A C9A -67.48(15) . . . . ?
N2A C7A C8A C13A -146.90(16) . . . . ?
C12A C7A C8A C13A 34.80(15) . . . . ?
C7A C8A C9A C14A -113.73(19) . . . . ?
C13A C8A C9A C14A 144.41(18) . . . . ?
C7A C8A C9A C10A 67.07(15) . . . . ?
C13A C8A C9A C10A -34.78(15) . . . . ?
C14A C9A C10A C10A -0.68(17) . . . 6_556 ?
C8A C9A C10A C10A 178.64(7) . . . 6_556 ?
C14A C9A C10A C11A -179.15(13) . . . . ?
C8A C9A C10A C11A 0.18(16) . . . . ?
C10A C10A C11A C12A 114.45(11) 6_556 . . . ?
C9A C10A C11A C12A -67.38(15) . . . . ?
C10A C10A C11A C13A -143.94(9) 6_556 . . . ?
C9A C10A C11A C13A 34.24(15) . . . . ?
N2A C7A C12A N1A 0.9(3) . . . . ?
C8A C7A C12A N1A 179.35(15) . . . . ?
N2A C7A C12A C11A -178.30(14) . . . . ?
C8A C7A C12A C11A 0.11(16) . . . . ?
C10A C11A C12A N1A -112.21(18) . . . . ?
C13A C11A C12A N1A 146.05(17) . . . . ?
C10A C11A C12A C7A 66.97(16) . . . . ?
C13A C11A C12A C7A -34.78(15) . . . . ?
C7A C8A C13A C11A -53.78(13) . . . . ?
C9A C8A C13A C11A 53.48(14) . . . . ?
C12A C11A C13A C8A 53.90(13) . . . . ?
C10A C11A C13A C8A -53.10(13) . . . . ?
C10A C9A C14A C14A 0.68(17) . . . 6_556 ?
C8A C9A C14A C14A -178.42(13) . . . 6_556 ?
C10A C9A C14A C15A -179.22(15) . . . . ?
C8A C9A C14A C15A 1.7(3) . . . . ?
C9A C14A C15A C17A 112.05(18) . . . . ?
C14A C14A C15A C17A -67.86(11) 6_556 . . . ?
C9A C14A C15A C16A -146.30(18) . . . . ?
C14A C14A C15A C16A 33.79(11) 6_556 . . . ?
C17A C15A C16A C15A 53.88(16) . . . 6_556 ?
C14A C15A C16A C15A -51.93(16) . . . 6_556 ?
C14A C15A C17A N3A -109.50(18) . . . . ?
C16A C15A C17A N3A 148.17(17) . . . . ?
C14A C15A C17A C17A 67.61(11) . . . 6_556 ?
C16A C15A C17A C17A -34.72(12) . . . 6_556 ?
N3A C18A C19A C20A -179.91(16) . . . . ?
C18A C18A C19A C20A 0.7(2) 6_556 . . . ?
C18A C19A C20A C20A -0.7(2) . . . 6_556 ?
C7A C12A N1A C1A 1.1(2) . . . . ?
C11A C12A N1A C1A -179.81(15) . . . . ?
C2A C1A N1A C12A 179.14(16) . . . . ?
C6A C1A N1A C12A -1.1(2) . . . . ?
C12A C7A N2A C6A -2.9(2) . . . . ?
C8A C7A N2A C6A 179.08(14) . . . . ?
C5A C6A N2A C7A -177.59(15) . . . . ?
C1A C6A N2A C7A 2.8(2) . . . . ?
C17A C17A N3A C18A 1.18(16) 6_556 . . . ?
C15A C17A N3A C18A 177.85(15) . . . . ?
C19A C18A N3A C17A 179.50(15) . . . . ?
C18A C18A N3A C17A -1.16(16) 6_556 . . . ?
N1B C1B C2B C3B 179.18(15) . . . . ?
C6B C1B C2B C3B -0.3(3) . . . . ?
C1B C2B C3B C4B 1.1(3) . . . . ?
C2B C3B C4B C5B -0.4(3) . . . . ?
C3B C4B C5B C6B -1.0(3) . . . . ?
N1B C1B C6B N2B 0.3(2) . . . . ?
C2B C1B C6B N2B 179.82(15) . . . . ?
N1B C1B C6B C5B 179.46(15) . . . . ?
C2B C1B C6B C5B -1.1(2) . . . . ?
C4B C5B C6B N2B -179.13(18) . . . . ?
C4B C5B C6B C1B 1.7(3) . . . . ?
N2B C7B C8B C9B -112.98(19) . . . . ?
C12B C7B C8B C9B 66.56(16) . . . . ?
N2B C7B C8B C13B 145.72(17) . . . . ?
C12B C7B C8B C13B -34.74(15) . . . . ?
C7B C8B C9B C9B 116.45(11) . . . 6_556 ?
C13B C8B C9B C9B -142.01(9) . . . 6_556 ?
C7B C8B C9B C10B -66.41(16) . . . . ?
C13B C8B C9B C10B 35.13(15) . . . . ?
C9B C9B C10B C14B -1.96(18) 6_556 . . . ?
C8B C9B C10B C14B -179.56(13) . . . . ?
C9B C9B C10B C11B 177.18(7) 6_556 . . . ?
C8B C9B C10B C11B -0.42(16) . . . . ?
C14B C10B C11B C12B -113.80(19) . . . . ?
C9B C10B C11B C12B 67.22(15) . . . . ?
C14B C10B C11B C13B 144.82(17) . . . . ?
C9B C10B C11B C13B -34.16(15) . . . . ?
N2B C7B C12B N1B 1.6(3) . . . . ?
C8B C7B C12B N1B -177.95(14) . . . . ?
N2B C7B C12B C11B 179.40(15) . . . . ?
C8B C7B C12B C11B -0.17(16) . . . . ?
C10B C11B C12B N1B 110.74(18) . . . . ?
C13B C11B C12B N1B -147.70(16) . . . . ?
C10B C11B C12B C7B -66.90(15) . . . . ?
C13B C11B C12B C7B 34.67(15) . . . . ?
C7B C8B C13B C11B 53.71(13) . . . . ?
C9B C8B C13B C11B -53.55(13) . . . . ?
C12B C11B C13B C8B -53.77(13) . . . . ?
C10B C11B C13B C8B 53.59(14) . . . . ?
C9B C10B C14B C14B 1.96(17) . . . 6_556 ?
C11B C10B C14B C14B -176.91(13) . . . 6_556 ?
C9B C10B C14B C15B -176.81(15) . . . . ?
C11B C10B C14B C15B 4.3(3) . . . . ?
C10B C14B C15B C17B 110.82(19) . . . . ?
C14B C14B C15B C17B -68.07(11) 6_556 . . . ?
C10B C14B C15B C16B -147.36(18) . . . . ?
C14B C14B C15B C16B 33.76(11) 6_556 . . . ?
C17B C15B C16B C15B 53.37(17) . . . 6_556 ?
C14B C15B C16B C15B -52.22(16) . . . 6_556 ?
C14B C15B C17B N3B -109.47(18) . . . . ?
C16B C15B C17B N3B 148.25(17) . . . . ?
C14B C15B C17B C17B 67.96(11) . . . 6_556 ?
C16B C15B C17B C17B -34.32(11) . . . 6_556 ?
N3B C18B C19B C20B -179.65(16) . . . . ?
C18B C18B C19B C20B 0.1(2) 6_556 . . . ?
C18B C19B C20B C20B -0.1(2) . . . 6_556 ?
C7B C12B N1B C1B -3.5(2) . . . . ?
C11B C12B N1B C1B 179.28(14) . . . . ?
C2B C1B N1B C12B -177.00(15) . . . . ?
C6B C1B N1B C12B 2.5(2) . . . . ?
C12B C7B N2B C6B 1.4(2) . . . . ?
C8B C7B N2B C6B -179.17(15) . . . . ?
C1B C6B N2B C7B -2.2(2) . . . . ?
C5B C6B N2B C7B 178.65(16) . . . . ?
C17B C17B N3B C18B 1.62(16) 6_556 . . . ?
C15B C17B N3B C18B 178.65(15) . . . . ?
C19B C18B N3B C17B 178.20(15) . . . . ?
C18B C18B N3B C17B -1.59(16) 6_556 . . . ?

loop_
_platon_squeeze_void_nr
_platon_squeeze_void_average_x
_platon_squeeze_void_average_y
_platon_squeeze_void_average_z
_platon_squeeze_void_volume
_platon_squeeze_void_count_electrons
1 0.257 -0.002 0.250 384.2 50.1
2 -0.257 0.498 0.250 384.5 50.0
3 0.257 0.502 0.750 384.6 49.9
4 -0.258 1.002 0.750 384.4 49.8
